data_9011230
loop_
_publ_author_name
'Douglade, J.'
'Mercier, R.'

_publ_section_title
;Structure cristalline et covalence des liaisons dans le sulfate
 d'arsenic(III), As2(SO4)3 Note: anisoB's from ICSD
;
_journal_name_full 'Acta Crystallographica, Section B'
_journal_page_first 720
_journal_page_last 723
_journal_paper_doi 10.1107/S056774088200394X
_journal_volume 38
_journal_year 1982
_chemical_formula_structural As2(SO4)3
_chemical_formula_sum 'As2 O12 S3'
_space_group_IT_number 14
_symmetry_space_group_name_Hall '-P 2ybc'
_symmetry_space_group_name_H-M 'P 1 21/c 1'
_cell_angle_alpha 90
_cell_angle_beta 91.88
_cell_angle_gamma 90
_cell_length_a 9.389
_cell_length_b 5.255
_cell_length_c 19.355
_cell_formula_units_Z 4
_cell_volume 954.446
_database_code_amcsd 0009755
_exptl_crystal_density_diffrn 3.048
_cod_original_formula_sum 'As2 S3 O12'
_cod_database_code 9011230
_amcsd_formula_title As2(SO4)3

loop_
_space_group_symop_operation_xyz
x,y,z
x,1/2-y,1/2+z
-x,1/2+y,1/2-z
-x,-y,-z

loop_
_atom_site_aniso_label
_atom_site_aniso_U_11
_atom_site_aniso_U_22
_atom_site_aniso_U_33
_atom_site_aniso_U_12
_atom_site_aniso_U_13
_atom_site_aniso_U_23
As1 0.00981 0.01595 0.01137 0.00025 0.00000 0.00103
As2 0.00937 0.02029 0.00948 0.00025 0.00092 -0.00103
S1 0.01338 0.01903 0.00948 0.00325 0.00000 0.00051
S2 0.00937 0.02015 0.01137 -0.00225 0.00092 -0.00103
S3 0.00892 0.01777 0.01327 0.00025 0.00276 0.00103
O11 0.02364 0.01987 0.01137 0.00050 -0.00184 0.00103
O12 0.01338 0.04057 0.01327 0.00675 -0.00184 0.00721
O13 0.03658 0.02057 0.02275 -0.00025 0.00092 0.00257
O14 0.02498 0.03567 0.01327 0.00824 0.00644 -0.00154
O21 0.00981 0.02126 0.02275 -0.00300 -0.00184 -0.00103
O22 0.01249 0.02616 0.01706 -0.00500 0.00644 -0.00412
O23 0.02855 0.03372 0.01706 -0.00924 0.00828 -0.01133
O24 0.02677 0.02714 0.02654 -0.00300 -0.00184 0.00875
O31 0.00848 0.02085 0.01896 0.00200 0.00092 -0.00257
O32 0.00937 0.02980 0.01517 0.00400 0.00276 0.00618
O33 0.02052 0.02280 0.03033 -0.00400 0.00736 -0.00566
O34 0.02721 0.03330 0.01517 0.00475 0.01104 0.00154

loop_
_atom_site_label
_atom_site_fract_x
_atom_site_fract_y
_atom_site_fract_z
_atom_site_U_iso_or_equiv
As1 0.37800 0.18690 0.12917 0.01102
As2 0.12720 0.23700 0.37043 0.01064
S1 0.30120 0.06430 -0.01390 0.01216
S2 0.64670 0.41020 0.18400 0.01279
S3 0.08720 0.35470 0.15270 0.01241
O11 0.35850 0.26890 0.03700 0.01684
O12 0.15880 0.18570 -0.03870 0.01988
O13 0.27530 -0.16200 0.02230 0.02609
O14 0.39060 0.06080 -0.07220 0.02305
O21 0.50480 0.44180 0.14190 0.01735
O22 0.75720 0.45030 0.12690 0.01748
O23 0.65850 0.61750 0.23100 0.02457
O24 0.65740 0.15910 0.20910 0.02634
O31 0.24480 0.43010 0.15190 0.01570
O32 0.02060 0.54230 0.09960 0.01710
O33 0.07460 0.10400 0.12570 0.02368
O34 0.02910 0.41230 0.21770 0.02292

loop_
_cod_related_entry_id
_cod_related_entry_database
_cod_related_entry_code
1 AMCSD 0009755
